data_4072990
loop_
_publ_author_name
'Hanna, Tamara E.'
'Bernskoetter, Wesley H.'
'Bouwkamp, Marco W.'
'Lobkovsky, Emil'
'Chirik, Paul J.'

_publ_section_title
;
 Bis(cyclopentadienyl) Titanium Dinitrogen Chemistry:&#x00A0; Synthesis
 and Characterization of a Side-on Bound Haptomer
;
_journal_issue 9
_journal_name_full Organometallics
_journal_page_first 2431
_journal_paper_doi 10.1021/om0611913
_journal_volume 26
_journal_year 2007
_chemical_formula_sum 'C32 H44 N2 Ti2'
_chemical_formula_weight 552.49
_chemical_name_systematic
; 
 ? 
;
_space_group_IT_number 15
_symmetry_cell_setting monoclinic
_symmetry_space_group_name_Hall '-C 2yc'
_symmetry_space_group_name_H-M 'C 1 2/c 1'
_atom_sites_solution_hydrogens mixed
_atom_sites_solution_primary direct
_atom_sites_solution_secondary difmap
_audit_creation_method SHELXL-97
_cell_angle_alpha 90.00
_cell_angle_beta 108.778(2)
_cell_angle_gamma 90.00
_cell_formula_units_Z 8
_cell_length_a 34.2689(18)
_cell_length_b 8.7342(4)
_cell_length_c 20.3577(11)
_cell_measurement_reflns_used 2968
_cell_measurement_temperature 173(2)
_cell_measurement_theta_max 21.75
_cell_measurement_theta_min 2.51
_cell_volume 5769.0(5)
_computing_cell_refinement 'Bruker SAINT+'
_computing_data_collection 'Bruker APEX2'
_computing_data_reduction 'Bruker SAINT+'
_computing_molecular_graphics 'Bruker SHELXTL'
_computing_publication_material 'Bruker SHELXTL'
_computing_structure_refinement 'SHELXL-97 (Sheldrick, 1997)'
_computing_structure_solution 'SHELXS-97 (Sheldrick, 1990)'
_diffrn_ambient_temperature 173(2)
_diffrn_measured_fraction_theta_full 0.979
_diffrn_measured_fraction_theta_max 0.979
_diffrn_measurement_device_type 'Bruker X8 APEX II diffractometer'
_diffrn_measurement_method 'phi scans'
_diffrn_radiation_monochromator graphite
_diffrn_radiation_source 'fine-focus sealed tube'
_diffrn_radiation_type MoK\a
_diffrn_radiation_wavelength 0.71073
_diffrn_reflns_av_R_equivalents 0.0637
_diffrn_reflns_av_sigmaI/netI 0.0656
_diffrn_reflns_limit_h_max 40
_diffrn_reflns_limit_h_min -40
_diffrn_reflns_limit_k_max 10
_diffrn_reflns_limit_k_min -7
_diffrn_reflns_limit_l_max 23
_diffrn_reflns_limit_l_min -23
_diffrn_reflns_number 21200
_diffrn_reflns_theta_full 24.77
_diffrn_reflns_theta_max 24.77
_diffrn_reflns_theta_min 2.08
_exptl_absorpt_coefficient_mu 0.576
_exptl_absorpt_correction_T_max 0.9857
_exptl_absorpt_correction_T_min 0.8935
_exptl_absorpt_correction_type multi-scan
_exptl_absorpt_process_details SADABS
_exptl_crystal_colour 'light yellow'
_exptl_crystal_density_diffrn 1.272
_exptl_crystal_density_meas 0
_exptl_crystal_density_method 'not measured'
_exptl_crystal_description plate
_exptl_crystal_F_000 2352
_exptl_crystal_size_max 0.20
_exptl_crystal_size_mid 0.10
_exptl_crystal_size_min 0.03
_refine_diff_density_max 0.325
_refine_diff_density_min -0.348
_refine_diff_density_rms 0.072
_refine_ls_extinction_method none
_refine_ls_goodness_of_fit_ref 1.013
_refine_ls_hydrogen_treatment mixed
_refine_ls_matrix_type full
_refine_ls_number_parameters 369
_refine_ls_number_reflns 4847
_refine_ls_number_restraints 0
_refine_ls_restrained_S_all 1.013
_refine_ls_R_factor_all 0.0750
_refine_ls_R_factor_gt 0.0409
_refine_ls_shift/su_max 0.025
_refine_ls_shift/su_mean 0.001
_refine_ls_structure_factor_coef Fsqd
_refine_ls_weighting_details 'calc w=1/[\s^2^(Fo^2^)+(0.0542P)^2^+0.0000P] where P=(Fo^2^+2Fc^2^)/3'
_refine_ls_weighting_scheme calc
_refine_ls_wR_factor_gt 0.0943
_refine_ls_wR_factor_ref 0.1064
_reflns_number_gt 3283
_reflns_number_total 4847
_reflns_threshold_expression >2sigma(I)
_cod_data_source_file om0611913si20061230_110003.cif
_cod_data_source_block wb28
_cod_depositor_comments
;
The following automatic conversions were performed:

'_symmetry_cell_setting' value 'Monoclinic' changed to 'monoclinic'
according to /home/saulius/struct/CIF-dictionaries/cif_core.dic
dictionary named 'cif_core.dic' version 2.4.1 from 2010-06-29.

Automatic conversion script
Id: cif_fix_values 1715 2011-07-08 13:25:40Z adriana 
;
_cod_original_sg_symbol_H-M C2/c
_cod_database_code 4072990

loop_
_symmetry_equiv_pos_as_xyz
'x, y, z'
'-x, y, -z+1/2'
'x+1/2, y+1/2, z'
'-x+1/2, y+1/2, -z+1/2'
'-x, -y, -z'
'x, -y, z-1/2'
'-x+1/2, -y+1/2, -z'
'x+1/2, -y+1/2, z-1/2'

loop_
_atom_site_label
_atom_site_type_symbol
_atom_site_fract_x
_atom_site_fract_y
_atom_site_fract_z
_atom_site_U_iso_or_equiv
_atom_site_adp_type
_atom_site_occupancy
_atom_site_symmetry_multiplicity
_atom_site_calc_flag
_atom_site_refinement_flags
Ti1 Ti 0.128593(15) 0.12809(6) 0.27663(2) 0.02072(16) Uani 1 1 d .
Ti2 Ti 0.125272(15) 0.34534(6) 0.45470(2) 0.02122(16) Uani 1 1 d .
N1 N 0.14659(8) 0.2407(2) 0.37623(11) 0.0222(5) Uani 1 1 d .
N2 N 0.10914(8) 0.2347(2) 0.35566(11) 0.0222(5) Uani 1 1 d .
C1 C 0.09390(9) 0.2812(4) 0.17913(15) 0.0329(8) Uani 1 1 d .
C2 C 0.11949(10) 0.1785(4) 0.15840(16) 0.0327(8) Uani 1 1 d .
H2 H 0.1114(8) 0.106(3) 0.1238(14) 0.024(8) Uiso 1 1 d .
C3 C 0.16130(9) 0.2122(3) 0.19555(14) 0.0280(7) Uani 1 1 d .
C4 C 0.16190(9) 0.3371(3) 0.23945(15) 0.0280(7) Uani 1 1 d .
C5 C 0.12038(10) 0.3785(4) 0.22858(15) 0.0285(7) Uani 1 1 d .
H5 H 0.1125(9) 0.455(3) 0.2548(15) 0.042(9) Uiso 1 1 d .
C6 C 0.09382(9) -0.1092(3) 0.23786(15) 0.0318(8) Uani 1 1 d .
C7 C 0.13460(10) -0.1222(3) 0.23626(17) 0.0301(7) Uani 1 1 d .
H7 H 0.1405(8) -0.131(3) 0.1926(15) 0.028(8) Uiso 1 1 d .
C8 C 0.16252(9) -0.1098(3) 0.30422(16) 0.0276(7) Uani 1 1 d .
C9 C 0.13821(9) -0.0909(3) 0.34780(17) 0.0257(7) Uani 1 1 d .
H9 H 0.1488(8) -0.082(3) 0.3964(14) 0.017(7) Uiso 1 1 d .
C10 C 0.09592(9) -0.0901(3) 0.30799(15) 0.0264(7) Uani 1 1 d .
C11 C 0.16472(9) 0.1520(3) 0.53165(14) 0.0249(7) Uani 1 1 d .
C12 C 0.15963(9) 0.2763(3) 0.57300(14) 0.0280(7) Uani 1 1 d .
C13 C 0.11703(10) 0.2888(4) 0.56319(15) 0.0297(8) Uani 1 1 d .
H13 H 0.1062(9) 0.363(3) 0.5828(15) 0.028(8) Uiso 1 1 d .
C14 C 0.09524(9) 0.1766(3) 0.51625(14) 0.0285(7) Uani 1 1 d .
C15 C 0.12509(9) 0.0919(4) 0.49771(15) 0.0254(7) Uani 1 1 d .
H15 H 0.1203(7) 0.011(3) 0.4686(13) 0.011(7) Uiso 1 1 d .
C16 C 0.08434(9) 0.5670(3) 0.45350(15) 0.0313(7) Uani 1 1 d .
C17 C 0.08684(9) 0.5509(3) 0.38583(15) 0.0279(7) Uani 1 1 d .
C18 C 0.12864(10) 0.5678(3) 0.39123(16) 0.0270(7) Uani 1 1 d .
H18 H 0.1384(7) 0.564(3) 0.3550(13) 0.012(7) Uiso 1 1 d .
C19 C 0.15265(9) 0.5948(3) 0.46103(15) 0.0280(7) Uani 1 1 d .
C20 C 0.12481(9) 0.5946(3) 0.49921(17) 0.0313(8) Uani 1 1 d .
H20 H 0.1331(8) 0.613(3) 0.5519(15) 0.022(7) Uiso 1 1 d .
C21 C 0.04786(10) 0.2890(4) 0.15159(17) 0.0504(10) Uani 1 1 d .
H21A H 0.0365 0.2614 0.1884 0.076 Uiso 1 1 calc R
H21B H 0.0376 0.2173 0.1128 0.076 Uiso 1 1 calc R
H21C H 0.0393 0.3932 0.1355 0.076 Uiso 1 1 calc R
C22 C 0.19821(10) 0.1381(4) 0.18355(17) 0.0414(8) Uani 1 1 d .
H22A H 0.2068 0.1993 0.1503 0.062 Uiso 1 1 calc R
H22B H 0.1909 0.0347 0.1650 0.062 Uiso 1 1 calc R
H22C H 0.2209 0.1323 0.2275 0.062 Uiso 1 1 calc R
C23 C 0.19947(9) 0.4145(4) 0.28742(16) 0.0382(8) Uani 1 1 d .
H23A H 0.2240 0.3538 0.2902 0.057 Uiso 1 1 calc R
H23B H 0.1967 0.4234 0.3337 0.057 Uiso 1 1 calc R
H23C H 0.2022 0.5169 0.2696 0.057 Uiso 1 1 calc R
C24 C 0.05527(10) -0.1278(4) 0.17703(16) 0.0474(10) Uani 1 1 d .
H24A H 0.0453 -0.2334 0.1755 0.071 Uiso 1 1 calc R
H24B H 0.0612 -0.1048 0.1341 0.071 Uiso 1 1 calc R
H24C H 0.0341 -0.0574 0.1818 0.071 Uiso 1 1 calc R
C25 C 0.20855(9) -0.1283(4) 0.32735(18) 0.0413(9) Uani 1 1 d .
H25A H 0.2158 -0.2341 0.3424 0.062 Uiso 1 1 calc R
H25B H 0.2212 -0.0585 0.3660 0.062 Uiso 1 1 calc R
H25C H 0.2187 -0.1044 0.2887 0.062 Uiso 1 1 calc R
C26 C 0.05977(9) -0.0745(3) 0.33410(15) 0.0330(8) Uani 1 1 d .
H26A H 0.0569 0.0326 0.3460 0.050 Uiso 1 1 calc R
H26B H 0.0642 -0.1386 0.3754 0.050 Uiso 1 1 calc R
H26C H 0.0346 -0.1075 0.2979 0.050 Uiso 1 1 calc R
C27 C 0.20504(9) 0.0933(3) 0.52701(16) 0.0349(8) Uani 1 1 d .
H27A H 0.2263 0.1719 0.5441 0.052 Uiso 1 1 calc R
H27B H 0.2020 0.0692 0.4786 0.052 Uiso 1 1 calc R
H27C H 0.2131 0.0007 0.5553 0.052 Uiso 1 1 calc R
C28 C 0.19360(10) 0.3643(4) 0.62442(15) 0.0397(8) Uani 1 1 d .
H28A H 0.2024 0.3099 0.6689 0.060 Uiso 1 1 calc R
H28B H 0.1836 0.4665 0.6309 0.060 Uiso 1 1 calc R
H28C H 0.2170 0.3741 0.6070 0.060 Uiso 1 1 calc R
C29 C 0.04934(9) 0.1448(4) 0.49273(16) 0.0436(9) Uani 1 1 d .
H29A H 0.0444 0.0444 0.5100 0.065 Uiso 1 1 calc R
H29B H 0.0386 0.1453 0.4419 0.065 Uiso 1 1 calc R
H29C H 0.0354 0.2240 0.5110 0.065 Uiso 1 1 calc R
C30 C 0.04549(10) 0.5713(4) 0.47252(18) 0.0480(9) Uani 1 1 d .
H30A H 0.0331 0.6734 0.4629 0.072 Uiso 1 1 calc R
H30B H 0.0520 0.5482 0.5220 0.072 Uiso 1 1 calc R
H30C H 0.0260 0.4951 0.4451 0.072 Uiso 1 1 calc R
C31 C 0.05124(9) 0.5251(4) 0.32061(15) 0.0359(8) Uani 1 1 d .
H31A H 0.0509 0.4178 0.3064 0.054 Uiso 1 1 calc R
H31B H 0.0542 0.5916 0.2837 0.054 Uiso 1 1 calc R
H31C H 0.0254 0.5491 0.3292 0.054 Uiso 1 1 calc R
C32 C 0.19810(9) 0.6283(3) 0.48683(17) 0.0402(8) Uani 1 1 d .
H32A H 0.2030 0.7313 0.4722 0.060 Uiso 1 1 calc R
H32B H 0.2127 0.5531 0.4676 0.060 Uiso 1 1 calc R
H32C H 0.2082 0.6223 0.5376 0.060 Uiso 1 1 calc R

loop_
_atom_site_aniso_label
_atom_site_aniso_U_11
_atom_site_aniso_U_22
_atom_site_aniso_U_33
_atom_site_aniso_U_23
_atom_site_aniso_U_13
_atom_site_aniso_U_12
Ti1 0.0237(3) 0.0233(3) 0.0170(3) -0.0020(2) 0.0092(2) -0.0014(2)
Ti2 0.0266(3) 0.0217(3) 0.0171(3) -0.0010(2) 0.0094(2) 0.0010(2)
N1 0.0309(16) 0.0193(13) 0.0193(13) 0.0043(10) 0.0118(11) 0.0011(11)
N2 0.0325(15) 0.0164(13) 0.0197(13) 0.0043(10) 0.0113(11) 0.0015(11)
C1 0.0314(18) 0.050(2) 0.0164(16) 0.0089(15) 0.0072(14) 0.0051(16)
C2 0.038(2) 0.047(2) 0.0158(16) -0.0042(16) 0.0119(15) -0.0069(17)
C3 0.0316(19) 0.0360(19) 0.0209(16) 0.0022(14) 0.0149(14) -0.0027(15)
C4 0.0340(19) 0.0300(18) 0.0229(16) 0.0058(14) 0.0131(14) -0.0035(15)
C5 0.038(2) 0.0294(19) 0.0213(17) 0.0095(14) 0.0142(15) 0.0053(15)
C6 0.0327(19) 0.0344(19) 0.0308(18) -0.0128(15) 0.0137(15) -0.0108(15)
C7 0.0350(19) 0.0289(18) 0.0327(19) -0.0117(15) 0.0195(16) -0.0064(14)
C8 0.0310(18) 0.0161(16) 0.0396(19) -0.0032(13) 0.0169(15) -0.0001(13)
C9 0.0356(19) 0.0142(16) 0.0279(19) -0.0001(14) 0.0113(15) 0.0001(13)
C10 0.0309(18) 0.0212(17) 0.0303(18) -0.0049(13) 0.0145(15) -0.0058(13)
C11 0.0325(18) 0.0244(17) 0.0189(15) 0.0054(13) 0.0099(13) 0.0014(14)
C12 0.037(2) 0.0311(18) 0.0153(16) 0.0016(13) 0.0074(14) -0.0018(14)
C13 0.038(2) 0.036(2) 0.0192(17) 0.0020(15) 0.0158(15) 0.0038(16)
C14 0.0327(18) 0.0377(19) 0.0179(16) 0.0050(14) 0.0118(14) -0.0047(15)
C15 0.035(2) 0.0253(18) 0.0169(16) -0.0004(14) 0.0101(14) -0.0054(15)
C16 0.0321(19) 0.0286(18) 0.0343(19) -0.0055(14) 0.0121(15) 0.0065(14)
C17 0.0324(19) 0.0204(16) 0.0295(18) -0.0001(13) 0.0082(14) 0.0090(14)
C18 0.039(2) 0.0181(17) 0.0261(18) 0.0013(13) 0.0132(16) 0.0050(14)
C19 0.0326(18) 0.0161(16) 0.0336(18) -0.0007(13) 0.0086(15) -0.0001(13)
C20 0.038(2) 0.0229(17) 0.031(2) -0.0084(14) 0.0086(16) 0.0045(14)
C21 0.036(2) 0.079(3) 0.032(2) 0.0120(19) 0.0042(17) 0.0084(19)
C22 0.040(2) 0.054(2) 0.039(2) -0.0080(17) 0.0249(16) -0.0069(17)
C23 0.043(2) 0.038(2) 0.036(2) -0.0018(15) 0.0154(16) -0.0122(16)
C24 0.037(2) 0.072(3) 0.034(2) -0.0201(18) 0.0130(16) -0.0233(18)
C25 0.036(2) 0.034(2) 0.057(2) -0.0005(16) 0.0195(17) 0.0069(15)
C26 0.0341(19) 0.0333(19) 0.0362(19) -0.0074(15) 0.0176(15) -0.0118(15)
C27 0.0328(19) 0.0376(19) 0.0320(19) 0.0052(15) 0.0075(15) 0.0055(15)
C28 0.047(2) 0.043(2) 0.0245(17) -0.0028(15) 0.0049(15) -0.0025(17)
C29 0.035(2) 0.068(3) 0.0338(19) 0.0040(17) 0.0184(16) -0.0059(18)
C30 0.043(2) 0.060(2) 0.046(2) -0.0101(18) 0.0209(18) 0.0108(18)
C31 0.0341(19) 0.0349(19) 0.0351(19) -0.0011(15) 0.0063(15) 0.0054(15)
C32 0.039(2) 0.0314(19) 0.045(2) 0.0012(16) 0.0064(16) -0.0064(15)

loop_
_atom_type_symbol
_atom_type_description
_atom_type_scat_dispersion_real
_atom_type_scat_dispersion_imag
_atom_type_scat_source
C C 0.0033 0.0016 'International Tables Vol C Tables 4.2.6.8 and 6.1.1.4'
H H 0.0000 0.0000 'International Tables Vol C Tables 4.2.6.8 and 6.1.1.4'
N N 0.0061 0.0033 'International Tables Vol C Tables 4.2.6.8 and 6.1.1.4'
Ti Ti 0.2776 0.4457 'International Tables Vol C Tables 4.2.6.8 and 6.1.1.4'

loop_
_geom_angle_atom_site_label_1
_geom_angle_atom_site_label_2
_geom_angle_atom_site_label_3
_geom_angle
N2 Ti1 N1 32.87(8)
N2 Ti1 C9 84.65(9)
N1 Ti1 C9 81.43(10)
N2 Ti1 C8 116.91(10)
N1 Ti1 C8 102.00(10)
C9 Ti1 C8 34.76(10)
N2 Ti1 C2 135.39(10)
N1 Ti1 C2 140.84(11)
C9 Ti1 C2 136.26(12)
C8 Ti1 C2 107.43(11)
N2 Ti1 C7 138.13(10)
N1 Ti1 C7 135.78(10)
C9 Ti1 C7 56.89(11)
C8 Ti1 C7 34.72(10)
C2 Ti1 C7 79.42(12)
N2 Ti1 C1 100.96(10)
N1 Ti1 C1 116.38(10)
C9 Ti1 C1 154.85(11)
C8 Ti1 C1 140.53(11)
C2 Ti1 C1 34.65(11)
C7 Ti1 C1 107.84(11)
N2 Ti1 C5 83.39(10)
N1 Ti1 C5 85.84(10)
C9 Ti1 C5 167.06(11)
C8 Ti1 C5 153.27(11)
C2 Ti1 C5 56.67(12)
C7 Ti1 C5 135.99(11)
C1 Ti1 C5 34.40(10)
N2 Ti1 C3 135.53(10)
N1 Ti1 C3 116.95(10)
C9 Ti1 C3 132.06(10)
C8 Ti1 C3 97.49(10)
C2 Ti1 C3 34.72(10)
C7 Ti1 C3 86.07(10)
C1 Ti1 C3 57.91(10)
C5 Ti1 C3 56.79(11)
N2 Ti1 C6 112.42(10)
N1 Ti1 C6 131.75(9)
C9 Ti1 C6 57.09(11)
C8 Ti1 C6 58.06(10)
C2 Ti1 C6 86.39(11)
C7 Ti1 C6 34.52(10)
C1 Ti1 C6 98.63(11)
C5 Ti1 C6 132.90(11)
C3 Ti1 C6 109.43(10)
N2 Ti1 C10 81.98(9)
N1 Ti1 C10 97.40(9)
C9 Ti1 C10 34.59(10)
C8 Ti1 C10 58.21(10)
C2 Ti1 C10 119.90(11)
C7 Ti1 C10 57.25(10)
C1 Ti1 C10 121.32(11)
C5 Ti1 C10 146.88(11)
C3 Ti1 C10 142.27(10)
C6 Ti1 C10 34.37(9)
N2 Ti1 C4 101.59(9)
N1 Ti1 C4 85.91(9)
C9 Ti1 C4 145.49(10)
C8 Ti1 C4 119.80(10)
C2 Ti1 C4 57.20(11)
C7 Ti1 C4 119.30(11)
C1 Ti1 C4 57.88(10)
C5 Ti1 C4 34.45(10)
C3 Ti1 C4 34.14(10)
C6 Ti1 C4 142.27(10)
C10 Ti1 C4 176.41(10)
N2 Ti2 N1 32.84(8)
N2 Ti2 C18 84.23(10)
N1 Ti2 C18 81.71(10)
N2 Ti2 C19 116.48(9)
N1 Ti2 C19 102.00(10)
C18 Ti2 C19 34.90(10)
N2 Ti2 C20 138.26(10)
N1 Ti2 C20 136.01(10)
C18 Ti2 C20 57.15(11)
C19 Ti2 C20 34.80(10)
N2 Ti2 C13 135.39(10)
N1 Ti2 C13 140.48(10)
C18 Ti2 C13 136.49(11)
C19 Ti2 C13 107.85(11)
C20 Ti2 C13 79.44(11)
N2 Ti2 C14 101.09(10)
N1 Ti2 C14 115.77(10)
C18 Ti2 C14 155.18(11)
C19 Ti2 C14 141.00(10)
C20 Ti2 C14 108.21(11)
C13 Ti2 C14 34.46(10)
N2 Ti2 C15 84.04(9)
N1 Ti2 C15 85.41(9)
C18 Ti2 C15 167.01(11)
C19 Ti2 C15 152.43(11)
C20 Ti2 C15 135.66(11)
C13 Ti2 C15 56.47(11)
C14 Ti2 C15 34.47(10)
N2 Ti2 C16 112.57(9)
N1 Ti2 C16 132.30(10)
C18 Ti2 C16 57.17(11)
C19 Ti2 C16 58.22(10)
C20 Ti2 C16 34.81(10)
C13 Ti2 C16 86.13(11)
C14 Ti2 C16 98.97(11)
C15 Ti2 C16 133.38(10)
N2 Ti2 C12 136.73(9)
N1 Ti2 C12 117.61(10)
C18 Ti2 C12 131.65(10)
C19 Ti2 C12 96.86(10)
C20 Ti2 C12 84.71(10)
C13 Ti2 C12 34.52(10)
C14 Ti2 C12 57.90(10)
C15 Ti2 C12 56.93(10)
C16 Ti2 C12 108.17(10)
N2 Ti2 C17 81.99(9)
N1 Ti2 C17 97.90(9)
C18 Ti2 C17 34.48(10)
C19 Ti2 C17 58.25(10)
C20 Ti2 C17 57.51(10)
C13 Ti2 C17 119.63(11)
C14 Ti2 C17 121.63(10)
C15 Ti2 C17 147.79(10)
C16 Ti2 C17 34.42(10)
C12 Ti2 C17 141.07(10)
N2 Ti2 C11 102.54(9)
N1 Ti2 C11 86.07(9)
C18 Ti2 C11 145.14(10)
C19 Ti2 C11 118.89(10)
C20 Ti2 C11 118.03(10)
C13 Ti2 C11 57.04(10)
C14 Ti2 C11 57.84(10)
C15 Ti2 C11 34.33(9)
C16 Ti2 C11 141.50(10)
C12 Ti2 C11 34.42(9)
C17 Ti2 C11 175.47(10)
N2 N1 Ti1 72.90(15)
N2 N1 Ti2 72.69(15)
Ti1 N1 Ti2 145.58(13)
N1 N2 Ti2 74.48(16)
N1 N2 Ti1 74.23(15)
Ti2 N2 Ti1 148.71(13)
C5 C1 C2 106.2(3)
C5 C1 C21 127.0(3)
C2 C1 C21 126.8(3)
C5 C1 Ti1 72.96(17)
C2 C1 Ti1 72.50(17)
C21 C1 Ti1 121.5(2)
C1 C2 C3 109.1(3)
C1 C2 Ti1 72.86(17)
C3 C2 Ti1 73.53(17)
C4 C3 C2 107.8(3)
C4 C3 C22 126.4(3)
C2 C3 C22 125.4(3)
C4 C3 Ti1 73.37(16)
C2 C3 Ti1 71.75(16)
C22 C3 Ti1 125.7(2)
C3 C4 C5 106.9(3)
C3 C4 C23 126.6(3)
C5 C4 C23 126.5(3)
C3 C4 Ti1 72.49(16)
C5 C4 Ti1 71.79(16)
C23 C4 Ti1 122.14(19)
C1 C5 C4 110.0(3)
C1 C5 Ti1 72.63(17)
C4 C5 Ti1 73.76(17)
C7 C6 C10 107.6(3)
C7 C6 C24 125.9(3)
C10 C6 C24 126.2(3)
C7 C6 Ti1 71.71(16)
C10 C6 Ti1 72.99(16)
C24 C6 Ti1 125.4(2)
C8 C7 C6 109.6(3)
C8 C7 Ti1 72.32(16)
C6 C7 Ti1 73.77(17)
C9 C8 C7 105.9(3)
C9 C8 C25 126.1(3)
C7 C8 C25 127.7(3)
C9 C8 Ti1 72.56(16)
C7 C8 Ti1 72.96(17)
C25 C8 Ti1 123.80(19)
C8 C9 C10 110.1(3)
C8 C9 Ti1 72.68(16)
C10 C9 Ti1 74.29(17)
C6 C10 C9 106.7(3)
C6 C10 C26 125.9(3)
C9 C10 C26 127.4(3)
C6 C10 Ti1 72.64(16)
C9 C10 Ti1 71.12(16)
C26 C10 Ti1 122.05(18)
C15 C11 C12 107.0(3)
C15 C11 C27 126.9(3)
C12 C11 C27 126.1(3)
C15 C11 Ti2 72.03(16)
C12 C11 Ti2 72.42(16)
C27 C11 Ti2 122.26(19)
C13 C12 C11 107.1(3)
C13 C12 C28 126.4(3)
C11 C12 C28 126.1(3)
C13 C12 Ti2 71.76(17)
C11 C12 Ti2 73.15(16)
C28 C12 Ti2 126.3(2)
C14 C13 C12 110.0(3)
C14 C13 Ti2 73.00(16)
C12 C13 Ti2 73.72(17)
C13 C14 C15 106.0(3)
C13 C14 C29 127.9(3)
C15 C14 C29 126.0(3)
C13 C14 Ti2 72.55(17)
C15 C14 Ti2 73.08(16)
C29 C14 Ti2 121.98(19)
C14 C15 C11 109.9(3)
C14 C15 Ti2 72.45(17)
C11 C15 Ti2 73.64(16)
C17 C16 C20 107.6(3)
C17 C16 C30 126.2(3)
C20 C16 C30 125.9(3)
C17 C16 Ti2 73.11(16)
C20 C16 Ti2 71.59(16)
C30 C16 Ti2 125.8(2)
C18 C17 C16 107.0(3)
C18 C17 C31 126.9(3)
C16 C17 C31 126.1(3)
C18 C17 Ti2 71.27(16)
C16 C17 Ti2 72.47(16)
C31 C17 Ti2 122.82(19)
C17 C18 C19 110.1(3)
C17 C18 Ti2 74.25(17)
C19 C18 Ti2 72.68(17)
C20 C19 C18 106.0(3)
C20 C19 C32 128.0(3)
C18 C19 C32 125.9(3)
C20 C19 Ti2 72.62(16)
C18 C19 Ti2 72.42(17)
C32 C19 Ti2 123.21(19)
C19 C20 C16 109.3(3)
C19 C20 Ti2 72.58(16)
C16 C20 Ti2 73.60(17)

loop_
_geom_bond_atom_site_label_1
_geom_bond_atom_site_label_2
_geom_bond_distance
Ti1 N2 2.142(2)
Ti1 N1 2.157(2)
Ti1 C9 2.358(3)
Ti1 C8 2.359(3)
Ti1 C2 2.367(3)
Ti1 C7 2.367(3)
Ti1 C1 2.371(3)
Ti1 C5 2.376(3)
Ti1 C3 2.390(3)
Ti1 C6 2.394(3)
Ti1 C10 2.399(3)
Ti1 C4 2.401(3)
Ti2 N2 2.142(2)
Ti2 N1 2.162(2)
Ti2 C18 2.356(3)
Ti2 C19 2.360(3)
Ti2 C20 2.360(3)
Ti2 C13 2.367(3)
Ti2 C14 2.373(3)
Ti2 C15 2.381(3)
Ti2 C16 2.386(3)
Ti2 C12 2.393(3)
Ti2 C17 2.395(3)
Ti2 C11 2.402(3)
N1 N2 1.216(3)
C1 C5 1.404(4)
C1 C2 1.411(4)
C1 C21 1.496(4)
C2 C3 1.419(4)
C3 C4 1.406(4)
C3 C22 1.509(4)
C4 C5 1.415(4)
C4 C23 1.503(4)
C6 C7 1.413(4)
C6 C10 1.416(4)
C6 C24 1.501(4)
C7 C8 1.410(4)
C8 C9 1.409(4)
C8 C25 1.502(4)
C9 C10 1.414(4)
C10 C26 1.503(4)
C11 C15 1.412(4)
C11 C12 1.419(4)
C11 C27 1.505(4)
C12 C13 1.413(4)
C12 C28 1.502(4)
C13 C14 1.404(4)
C14 C15 1.409(4)
C14 C29 1.515(4)
C16 C17 1.414(4)
C16 C20 1.420(4)
C16 C30 1.502(4)
C17 C18 1.409(4)
C17 C31 1.503(4)
C18 C19 1.414(4)
C19 C20 1.411(4)
C19 C32 1.503(4)
